data_4069037
loop_
_publ_author_name
'Evans, William J.'
'Montalvo, Elizabeth'
'Champagne, Timothy M.'
'Ziller, Joseph W.'
'DiPasquale, Antonio G.'
'Rheingold, Arnold L.'

_publ_section_title
;
 Synthetic Diversity in the Formation of Triazoles from Nitriles and Diazo
 Compounds Using Metallocenes of Electropositive Metals
;
_journal_issue 9
_journal_name_full Organometallics
_journal_page_first 2897
_journal_paper_doi 10.1021/om8012103
_journal_volume 28
_journal_year 2009
_chemical_formula_sum 'C26 H41 La N2 Si'
_chemical_formula_weight 548.61
_chemical_name_common em3
_chemical_name_systematic
;
 ?
;
_space_group.centring_type P

_space_group_IT_number 176
_space_group.IT_number 176

_symmetry_cell_setting hexagonal
_symmetry_space_group_name_Hall '-P 6c'
_symmetry_space_group_name_H-M 'P 63/m'
_atom_sites_solution_hydrogens geom
_atom_sites_solution_primary direct
_atom_sites_solution_secondary difmap
_audit_creation_method SHELXL-97
_cell_angle_alpha 90.00
_cell_angle_beta 90.00
_cell_angle_gamma 120.00
_cell_formula_units_Z 6
_cell_length_a 19.6995(12)
_cell_length_b 19.6995(12)
_cell_length_c 14.4043(18)
_cell_measurement_reflns_used 7034
_cell_measurement_temperature 208(2)
_cell_measurement_theta_max 27.88
_cell_measurement_theta_min 2.51
_cell_volume 4841.0(7)
_computing_cell_refinement 'Bruker SMART'
_computing_data_collection 'Bruker SMART'
_computing_data_reduction 'Bruker SAINT'
_computing_molecular_graphics ORTEP-32
_computing_publication_material WinGX
_computing_structure_refinement SHELXL-97
_computing_structure_solution SIR-2004
_diffrn_ambient_temperature 208(2)
_diffrn_measured_fraction_theta_full 1.000
_diffrn_measured_fraction_theta_max 0.985
_diffrn_measurement_device_type 'CCD area detector'
_diffrn_measurement_method 'phi and omega scans'
_diffrn_radiation_monochromator graphite
_diffrn_radiation_source 'fine-focus sealed tube'
_diffrn_radiation_type MoK\a
_diffrn_radiation_wavelength 0.71073
_diffrn_reflns_av_R_equivalents 0.0395
_diffrn_reflns_av_sigmaI/netI 0.0228
_diffrn_reflns_limit_h_max 20
_diffrn_reflns_limit_h_min -26
_diffrn_reflns_limit_k_max 26
_diffrn_reflns_limit_k_min -12
_diffrn_reflns_limit_l_max 16
_diffrn_reflns_limit_l_min -18
_diffrn_reflns_number 34518
_diffrn_reflns_theta_full 25.00
_diffrn_reflns_theta_max 28.26
_diffrn_reflns_theta_min 1.85
_exptl_absorpt_coefficient_mu 1.373
_exptl_absorpt_correction_T_max 0.8526
_exptl_absorpt_correction_T_min 0.7902
_exptl_absorpt_correction_type multi-scan
_exptl_absorpt_process_details SADABS
_exptl_crystal_colour 'light yellow'
_exptl_crystal_density_diffrn 1.129
_exptl_crystal_density_method 'not measured'
_exptl_crystal_description block
_exptl_crystal_F_000 1692
_exptl_crystal_size_max 0.18
_exptl_crystal_size_mid 0.15
_exptl_crystal_size_min 0.12
_refine_diff_density_max 1.989
_refine_diff_density_min -1.005
_refine_diff_density_rms 0.097
_refine_ls_extinction_method none
_refine_ls_goodness_of_fit_ref 1.109
_refine_ls_hydrogen_treatment constr
_refine_ls_matrix_type full
_refine_ls_number_parameters 155
_refine_ls_number_reflns 4103
_refine_ls_number_restraints 0
_refine_ls_restrained_S_all 1.109
_refine_ls_R_factor_all 0.0579
_refine_ls_R_factor_gt 0.0469
_refine_ls_shift/su_max 0.006
_refine_ls_shift/su_mean 0.000
_refine_ls_structure_factor_coef Fsqd
_refine_ls_weighting_details 'calc w=1/[\s^2^(Fo^2^)+(0.0874P)^2^+0.6869P] where P=(Fo^2^+2Fc^2^)/3'
_refine_ls_weighting_scheme calc
_refine_ls_wR_factor_gt 0.1336
_refine_ls_wR_factor_ref 0.1395
_reflns_number_gt 3274
_reflns_number_total 4103
_reflns_threshold_expression >2sigma(I)
_cod_data_source_file om8012103_si_001.cif
_cod_data_source_block uci25
_cod_depositor_comments
;
The following automatic conversions were performed:

'_symmetry_cell_setting' value 'Hexagonal' changed to 'hexagonal'
according to /home/saulius/struct/CIF-dictionaries/cif_core.dic
dictionary named 'cif_core.dic' version 2.4.2 from 2011-04-26.

Automatic conversion script
Id: cif_fix_values 1715 2011-07-08 13:25:40Z adriana 

The following automatic conversions were performed:

'_space_group.centring_type' value 'primitive' was replaced with the
value 'P' as specified in the replacement file
'/home/antanas/src/cod-tools/trunk/data/replacement-values/replacement_values.lst'.

Automatic conversion script
Id: cif_fix_values 5642 2017-10-24 12:04:52Z antanas 
;
_cod_original_sg_symbol_H-M P6(3)/m
_cod_database_code 4069037

loop_
_symmetry_equiv_pos_as_xyz
'x, y, z'
'-x, -y, z+1/2'
'-y, x-y, z'
'-x+y, -x, z'
'x-y, x, z+1/2'
'y, -x+y, z+1/2'
'-x, -y, -z'
'x, y, -z-1/2'
'y, -x+y, -z'
'x-y, x, -z'
'-x+y, -x, -z-1/2'
'-y, x-y, -z-1/2'

loop_
_atom_site_label
_atom_site_type_symbol
_atom_site_fract_x
_atom_site_fract_y
_atom_site_fract_z
_atom_site_U_iso_or_equiv
_atom_site_adp_type
_atom_site_occupancy
_atom_site_symmetry_multiplicity
_atom_site_calc_flag
_atom_site_refinement_flags
C1 C 0.4207(2) 0.2160(2) 0.4378(3) 0.0752(10) Uani 1 1 d .
C2 C 0.4720(2) 0.1853(2) 0.4403(3) 0.0713(9) Uani 1 1 d .
C3 C 0.4305(2) 0.1068(2) 0.4069(3) 0.0748(10) Uani 1 1 d .
C4 C 0.3537(2) 0.0898(2) 0.3861(3) 0.0786(11) Uani 1 1 d .
C5 C 0.3467(2) 0.1559(3) 0.4029(3) 0.0789(11) Uani 1 1 d .
C6 C 0.4403(3) 0.2957(3) 0.4722(4) 0.1029(15) Uani 1 1 d .
H6A H 0.3958 0.3032 0.4626 0.154 Uiso 1 1 calc R
H6B H 0.4852 0.3355 0.4383 0.154 Uiso 1 1 calc R
H6C H 0.4527 0.2999 0.5378 0.154 Uiso 1 1 calc R
C7 C 0.5535(2) 0.2269(3) 0.4773(3) 0.0850(12) Uani 1 1 d .
H7A H 0.5701 0.1891 0.4906 0.127 Uiso 1 1 calc R
H7B H 0.5552 0.2544 0.5338 0.127 Uiso 1 1 calc R
H7C H 0.5884 0.2642 0.4316 0.127 Uiso 1 1 calc R
C8 C 0.4626(3) 0.0521(3) 0.4037(4) 0.1002(15) Uani 1 1 d .
H8A H 0.5194 0.0821 0.4065 0.150 Uiso 1 1 calc R
H8B H 0.4465 0.0224 0.3463 0.150 Uiso 1 1 calc R
H8C H 0.4427 0.0165 0.4560 0.150 Uiso 1 1 calc R
C9 C 0.2846(3) 0.0078(3) 0.3661(4) 0.1119(18) Uani 1 1 d .
H9A H 0.2611 -0.0183 0.4242 0.168 Uiso 1 1 calc R
H9B H 0.3031 -0.0225 0.3323 0.168 Uiso 1 1 calc R
H9C H 0.2459 0.0122 0.3290 0.168 Uiso 1 1 calc R
C10 C 0.2722(3) 0.1578(3) 0.3992(4) 0.1115(17) Uani 1 1 d .
H10A H 0.2455 0.1351 0.3411 0.167 Uiso 1 1 calc R
H10B H 0.2836 0.2117 0.4033 0.167 Uiso 1 1 calc R
H10C H 0.2389 0.1280 0.4507 0.167 Uiso 1 1 calc R
C11 C 0.5633(3) 0.3520(3) 0.2500 0.0581(10) Uani 1 2 d S
C12 C 0.3886(4) 0.3013(4) 0.2500 0.100(2) Uani 1 2 d S
C13 C 0.3570(7) 0.4149(7) 0.2500 0.310(14) Uani 1 2 d S
H13A H 0.3813 0.4478 0.1953 0.372 Uiso 0.50 1 calc PR
H13B H 0.3813 0.4478 0.3047 0.372 Uiso 0.50 1 calc PR
C14 C 0.2196(6) 0.3272(5) 0.3553(5) 0.193(4) Uani 1 1 d .
H14A H 0.1904 0.2724 0.3375 0.289 Uiso 1 1 calc R
H14B H 0.1848 0.3418 0.3856 0.289 Uiso 1 1 calc R
H14C H 0.2614 0.3354 0.3976 0.289 Uiso 1 1 calc R
C15 C 0.2449(6) 0.4709(6) 0.2500 0.143(4) Uani 1 2 d S
H15A H 0.2878 0.5153 0.2812 0.215 Uiso 0.50 1 calc PR
H15B H 0.1962 0.4562 0.2823 0.215 Uiso 0.50 1 calc PR
H15C H 0.2412 0.4852 0.1865 0.215 Uiso 0.50 1 calc PR
N1 N 0.5846(3) 0.1991(3) 0.2500 0.0731(11) Uani 1 2 d S
N2 N 0.3771(4) 0.3527(4) 0.2500 0.154(3) Uani 1 2 d S
Si1 Si 0.26252(17) 0.38867(17) 0.2500 0.1250(10) Uani 1 2 d S
La1 La 0.450583(14) 0.201159(14) 0.2500 0.05384(14) Uani 1 2 d S

loop_
_atom_site_aniso_label
_atom_site_aniso_U_11
_atom_site_aniso_U_22
_atom_site_aniso_U_33
_atom_site_aniso_U_23
_atom_site_aniso_U_13
_atom_site_aniso_U_12
C1 0.065(2) 0.084(2) 0.074(2) 0.0024(19) 0.0123(18) 0.035(2)
C2 0.0603(19) 0.078(2) 0.071(2) 0.0049(18) 0.0018(16) 0.0310(19)
C3 0.069(2) 0.068(2) 0.079(2) 0.0156(18) -0.0013(18) 0.0281(18)
C4 0.062(2) 0.071(2) 0.078(2) 0.0174(19) 0.0010(18) 0.0145(18)
C5 0.056(2) 0.091(3) 0.081(2) 0.014(2) 0.0105(17) 0.031(2)
C6 0.102(4) 0.108(4) 0.106(3) -0.021(3) 0.012(3) 0.057(3)
C7 0.065(2) 0.095(3) 0.086(3) -0.007(2) -0.0071(19) 0.033(2)
C8 0.100(3) 0.072(3) 0.131(4) 0.022(3) -0.011(3) 0.044(3)
C9 0.076(3) 0.093(3) 0.110(3) 0.036(3) -0.008(3) 0.000(2)
C10 0.059(2) 0.141(5) 0.125(4) 0.019(4) 0.020(3) 0.042(3)
C11 0.046(2) 0.049(2) 0.073(3) 0.000 0.000 0.0189(19)
C12 0.062(3) 0.082(4) 0.163(7) 0.000 0.000 0.042(3)
C13 0.123(9) 0.134(10) 0.71(4) 0.000 0.000 0.092(8)
C14 0.309(11) 0.259(10) 0.127(6) 0.032(6) 0.039(7) 0.228(10)
C15 0.196(11) 0.163(9) 0.152(9) 0.000 0.000 0.150(9)
N1 0.073(3) 0.060(2) 0.084(3) 0.000 0.000 0.032(2)
N2 0.084(4) 0.089(4) 0.299(11) 0.000 0.000 0.053(4)
Si1 0.186(3) 0.182(2) 0.0957(14) 0.000 0.000 0.159(2)
La1 0.04251(17) 0.04782(17) 0.0696(2) 0.000 0.000 0.02141(11)

loop_
_atom_type_symbol
_atom_type_description
_atom_type_scat_dispersion_real
_atom_type_scat_dispersion_imag
_atom_type_scat_source
C C 0.0033 0.0016 'International Tables Vol C Tables 4.2.6.8 and 6.1.1.4'
H H 0.0000 0.0000 'International Tables Vol C Tables 4.2.6.8 and 6.1.1.4'
N N 0.0061 0.0033 'International Tables Vol C Tables 4.2.6.8 and 6.1.1.4'
Si Si 0.0817 0.0704 'International Tables Vol C Tables 4.2.6.8 and 6.1.1.4'
La La -0.2871 2.4523 'International Tables Vol C Tables 4.2.6.8 and 6.1.1.4'

loop_
_geom_angle_atom_site_label_1
_geom_angle_atom_site_label_2
_geom_angle_atom_site_label_3
_geom_angle
_geom_angle_site_symmetry_1
_geom_angle_site_symmetry_3
C2 C1 C5 107.8(4) . .
C2 C1 C6 125.0(4) . .
C5 C1 C6 127.1(4) . .
C2 C1 La1 75.4(2) . .
C5 C1 La1 75.9(2) . .
C6 C1 La1 117.9(3) . .
C1 C2 C3 108.1(3) . .
C1 C2 C7 125.4(4) . .
C3 C2 C7 126.4(4) . .
C1 C2 La1 75.5(2) . .
C3 C2 La1 75.9(2) . .
C7 C2 La1 117.9(3) . .
C4 C3 C2 107.1(4) . .
C4 C3 C8 127.7(4) . .
C2 C3 C8 124.9(4) . .
C4 C3 La1 76.4(2) . .
C2 C3 La1 74.9(2) . .
C8 C3 La1 118.5(3) . .
C5 C4 C3 109.7(4) . .
C5 C4 C9 124.4(4) . .
C3 C4 C9 124.9(4) . .
C5 C4 La1 75.1(2) . .
C3 C4 La1 74.8(2) . .
C9 C4 La1 125.6(3) . .
C4 C5 C1 107.3(4) . .
C4 C5 C10 125.2(4) . .
C1 C5 C10 126.9(4) . .
C4 C5 La1 76.4(2) . .
C1 C5 La1 74.7(2) . .
C10 C5 La1 122.1(3) . .
C1 C6 H6A 109.5 . .
C1 C6 H6B 109.5 . .
H6A C6 H6B 109.5 . .
C1 C6 H6C 109.5 . .
H6A C6 H6C 109.5 . .
H6B C6 H6C 109.5 . .
C2 C7 H7A 109.5 . .
C2 C7 H7B 109.5 . .
H7A C7 H7B 109.5 . .
C2 C7 H7C 109.5 . .
H7A C7 H7C 109.5 . .
H7B C7 H7C 109.5 . .
C3 C8 H8A 109.5 . .
C3 C8 H8B 109.5 . .
H8A C8 H8B 109.5 . .
C3 C8 H8C 109.5 . .
H8A C8 H8C 109.5 . .
H8B C8 H8C 109.5 . .
C4 C9 H9A 109.5 . .
C4 C9 H9B 109.5 . .
H9A C9 H9B 109.5 . .
C4 C9 H9C 109.5 . .
H9A C9 H9C 109.5 . .
H9B C9 H9C 109.5 . .
C5 C10 H10A 109.5 . .
C5 C10 H10B 109.5 . .
H10A C10 H10B 109.5 . .
C5 C10 H10C 109.5 . .
H10A C10 H10C 109.5 . .
H10B C10 H10C 109.5 . .
N1 C11 La1 176.4(4) 4_665 .
N2 C12 La1 167.7(6) . .
N2 C13 Si1 117.9(9) . .
N2 C13 H13A 107.8 . .
Si1 C13 H13A 107.8 . .
N2 C13 H13B 107.8 . .
Si1 C13 H13B 107.8 . .
H13A C13 H13B 107.2 . .
Si1 C14 H14A 109.5 . .
Si1 C14 H14B 109.5 . .
H14A C14 H14B 109.5 . .
Si1 C14 H14C 109.5 . .
H14A C14 H14C 109.5 . .
H14B C14 H14C 109.5 . .
Si1 C15 H15A 109.5 . .
Si1 C15 H15B 109.5 . .
H15A C15 H15B 109.5 . .
Si1 C15 H15C 109.5 . .
H15A C15 H15C 109.5 . .
H15B C15 H15C 109.5 . .
C11 N1 La1 168.8(4) 3_655 .
C12 N2 C13 176.4(9) . .
C13 Si1 C15 113.9(5) . .
C13 Si1 C14 106.0(3) . 8_556
C15 Si1 C14 110.7(3) . 8_556
C13 Si1 C14 106.0(3) . .
C15 Si1 C14 110.7(3) . .
C14 Si1 C14 109.3(6) 8_556 .
N1 La1 C11 74.83(14) . .
N1 La1 C12 143.01(17) . .
C11 La1 C12 68.18(17) . .
N1 La1 C2 78.08(9) . .
C11 La1 C2 92.05(8) . .
C12 La1 C2 102.77(9) . .
N1 La1 C2 78.08(9) . 8_556
C11 La1 C2 92.05(8) . 8_556
C12 La1 C2 102.77(9) . 8_556
C2 La1 C2 153.80(18) . 8_556
N1 La1 C1 105.19(9) . 8_556
C11 La1 C1 89.15(8) . 8_556
C12 La1 C1 74.85(9) . 8_556
C2 La1 C1 176.71(11) . 8_556
C2 La1 C1 29.08(14) 8_556 8_556
N1 La1 C1 105.19(9) . .
C11 La1 C1 89.15(8) . .
C12 La1 C1 74.85(9) . .
C2 La1 C1 29.08(14) . .
C2 La1 C1 176.71(11) 8_556 .
C1 La1 C1 147.96(18) 8_556 .
N1 La1 C3 78.67(10) . 8_556
C11 La1 C3 119.73(9) . 8_556
C12 La1 C3 119.88(11) . 8_556
C2 La1 C3 133.28(13) . 8_556
C2 La1 C3 29.25(12) 8_556 8_556
C1 La1 C3 48.07(13) 8_556 8_556
C1 La1 C3 150.38(12) . 8_556
N1 La1 C3 78.67(10) . .
C11 La1 C3 119.73(9) . .
C12 La1 C3 119.88(11) . .
C2 La1 C3 29.25(12) . .
C2 La1 C3 133.28(13) 8_556 .
C1 La1 C3 150.38(12) 8_556 .
C1 La1 C3 48.07(13) . .
C3 La1 C3 106.23(18) 8_556 .
N1 La1 C5 124.18(9) . 8_556
C11 La1 C5 114.69(11) . 8_556
C12 La1 C5 73.74(12) . 8_556
C2 La1 C5 148.00(12) . 8_556
C2 La1 C5 48.08(11) 8_556 8_556
C1 La1 C5 29.41(11) 8_556 8_556
C1 La1 C5 128.69(12) . 8_556
C3 La1 C5 47.84(13) 8_556 8_556
C3 La1 C5 125.02(13) . 8_556
N1 La1 C5 124.18(9) . .
C11 La1 C5 114.69(11) . .
C12 La1 C5 73.74(12) . .
C2 La1 C5 48.08(11) . .
C2 La1 C5 148.00(12) 8_556 .
C1 La1 C5 128.69(12) 8_556 .
C1 La1 C5 29.41(11) . .
C3 La1 C5 125.02(13) 8_556 .
C3 La1 C5 47.84(13) . .
C5 La1 C5 102.22(17) 8_556 .
N1 La1 C4 106.03(11) . 8_556
C11 La1 C4 136.03(9) . 8_556
C12 La1 C4 100.55(14) . 8_556
C2 La1 C4 131.68(12) . 8_556
C2 La1 C4 47.48(11) 8_556 8_556
C1 La1 C4 47.47(12) 8_556 8_556
C1 La1 C4 130.33(12) . 8_556
C3 La1 C4 28.75(11) 8_556 8_556
C3 La1 C4 102.97(13) . 8_556
C5 La1 C4 28.48(12) 8_556 8_556
C5 La1 C4 101.10(12) . 8_556

loop_
_geom_bond_atom_site_label_1
_geom_bond_atom_site_label_2
_geom_bond_distance
_geom_bond_site_symmetry_2
C1 C2 1.413(7) .
C1 C5 1.433(6) .
C1 C6 1.501(6) .
C1 La1 2.815(4) .
C2 C3 1.424(6) .
C2 C7 1.489(5) .
C2 La1 2.814(4) .
C3 C4 1.409(6) .
C3 C8 1.497(6) .
C3 La1 2.827(4) .
C4 C5 1.397(6) .
C4 C9 1.533(6) .
C4 La1 2.847(4) .
C5 C10 1.489(6) .
C5 La1 2.830(4) .
C6 H6A 0.9700 .
C6 H6B 0.9700 .
C6 H6C 0.9700 .
C7 H7A 0.9700 .
C7 H7B 0.9700 .
C7 H7C 0.9700 .
C8 H8A 0.9700 .
C8 H8B 0.9700 .
C8 H8C 0.9700 .
C9 H9A 0.9700 .
C9 H9B 0.9700 .
C9 H9C 0.9700 .
C10 H10A 0.9700 .
C10 H10B 0.9700 .
C10 H10C 0.9700 .
C11 N1 1.147(6) 4_665
C11 La1 2.677(4) .
C12 N2 1.141(8) .
C12 La1 2.792(6) .
C13 N2 1.466(12) .
C13 Si1 1.664(12) .
C13 H13A 0.9800 .
C13 H13B 0.9800 .
C14 Si1 1.859(8) .
C14 H14A 0.9700 .
C14 H14B 0.9700 .
C14 H14C 0.9700 .
C15 Si1 1.819(8) .
C15 H15A 0.9700 .
C15 H15B 0.9700 .
C15 H15C 0.9700 .
N1 C11 1.147(6) 3_655
N1 La1 2.661(5) .
Si1 C14 1.859(8) 8_556
La1 C2 2.814(4) 8_556
La1 C1 2.815(4) 8_556
La1 C3 2.827(4) 8_556
La1 C5 2.830(4) 8_556
La1 C4 2.847(4) 8_556
